data_4070238
loop_
_publ_author_name
'Harb, Mohammad K.'
'Apfel, Ulf-Peter'
'K\"ubel, Joachim'
'G\"orls, Helmar'
'Felton, Greg A. N.'
'Sakamoto, Taka'
'Evans, Dennis H.'
'Glass, Richard S.'
'Lichtenberger, Dennis L.'
'El-khateeb, Mohammad'
'Weigand, Wolfgang'

_publ_section_title
;
 Preparation and Characterization of Homologous Diiron Dithiolato,
 Diselenato, and Ditellurato Complexes: [FeFe]-Hydrogenase Models
;
_journal_issue 23
_journal_name_full Organometallics
_journal_page_first 6666
_journal_paper_doi 10.1021/om900675q
_journal_volume 28
_journal_year 2009
_chemical_formula_moiety 'C11 H8 Fe2 O7 Se2'
_chemical_formula_sum 'C11 H8 Fe2 O7 Se2'
_chemical_formula_weight 521.79
_chemical_name_systematic
; 
 ? 
;
_space_group_IT_number 2
_symmetry_cell_setting triclinic
_symmetry_space_group_name_Hall '-P 1'
_symmetry_space_group_name_H-M 'P -1'
_atom_sites_solution_hydrogens geom
_atom_sites_solution_primary direct
_atom_sites_solution_secondary difmap
_audit_creation_method SHELXL-97
_cell_angle_alpha 100.635(7)
_cell_angle_beta 92.451(7)
_cell_angle_gamma 110.565(7)
_cell_formula_units_Z 2
_cell_length_a 8.7942(7)
_cell_length_b 9.4877(11)
_cell_length_c 10.3124(13)
_cell_measurement_reflns_used 5339
_cell_measurement_temperature 183(2)
_cell_measurement_theta_max 27.45
_cell_measurement_theta_min 2.49
_cell_volume 786.33(16)
_computing_cell_refinement DENZO
_computing_data_collection COLLECT
_computing_data_reduction DENZO
_computing_molecular_graphics SHELXTL/PC
_computing_publication_material SHELXL-97
_computing_structure_refinement 'SHELXL-97 (Sheldrick, 1997)'
_computing_structure_solution 'SHELXS-97 (Sheldrick, 1990)'
_diffrn_ambient_temperature 183(2)
_diffrn_measured_fraction_theta_full 0.981
_diffrn_measured_fraction_theta_max 0.981
_diffrn_measurement_device_type KappaCCD
_diffrn_measurement_method 'phi- + omega-scan'
_diffrn_radiation_monochromator graphite
_diffrn_radiation_source 'fine-focus sealed tube'
_diffrn_radiation_type MoK\a
_diffrn_radiation_wavelength 0.71073
_diffrn_reflns_av_R_equivalents 0.0868
_diffrn_reflns_av_sigmaI/netI 0.1793
_diffrn_reflns_limit_h_max 11
_diffrn_reflns_limit_h_min -11
_diffrn_reflns_limit_k_max 11
_diffrn_reflns_limit_k_min -12
_diffrn_reflns_limit_l_max 12
_diffrn_reflns_limit_l_min -13
_diffrn_reflns_number 5339
_diffrn_reflns_theta_full 27.45
_diffrn_reflns_theta_max 27.45
_diffrn_reflns_theta_min 2.49
_exptl_absorpt_coefficient_mu 6.501
_exptl_absorpt_correction_type none
_exptl_crystal_colour red-brown
_exptl_crystal_density_diffrn 2.204
_exptl_crystal_density_method 'not measured'
_exptl_crystal_description prism
_exptl_crystal_F_000 500
_exptl_crystal_size_max 0.06
_exptl_crystal_size_mid 0.06
_exptl_crystal_size_min 0.04
_refine_diff_density_max 0.989
_refine_diff_density_min -1.183
_refine_diff_density_rms 0.239
_refine_ls_extinction_method none
_refine_ls_goodness_of_fit_ref 1.004
_refine_ls_hydrogen_treatment constr
_refine_ls_matrix_type full
_refine_ls_number_parameters 199
_refine_ls_number_reflns 3540
_refine_ls_number_restraints 0
_refine_ls_restrained_S_all 1.004
_refine_ls_R_factor_all 0.1626
_refine_ls_R_factor_gt 0.0655
_refine_ls_shift/su_max 0.000
_refine_ls_shift/su_mean 0.000
_refine_ls_structure_factor_coef Fsqd
_refine_ls_weighting_details 'calc w=1/[\s^2^(Fo^2^)+(0.0399P)^2^+0.0000P] where P=(Fo^2^+2Fc^2^)/3'
_refine_ls_weighting_scheme calc
_refine_ls_wR_factor_gt 0.1033
_refine_ls_wR_factor_ref 0.1352
_reflns_number_gt 1946
_reflns_number_total 3540
_reflns_threshold_expression >2sigma(I)
_cod_data_source_file om900675q_si_002.cif
_cod_data_source_block FO3491
_cod_depositor_comments
;
The following automatic conversions were performed:

'_exptl_absorpt_correction_type' value 'NONE' changed to 'none'
according to /home/saulius/struct/CIF-dictionaries/cif_core.dic
dictionary named 'cif_core.dic' version 2.4.2 from 2011-04-26.

Automatic conversion script
Id: cif_fix_values 1715 2011-07-08 13:25:40Z adriana 
;
_cod_original_cell_volume 786.33(15)
_cod_original_sg_symbol_Hall -P1
_cod_original_sg_symbol_H-M P-1
_cod_database_code 4070238

loop_
_symmetry_equiv_pos_as_xyz
'x, y, z'
'-x, -y, -z'

loop_
_atom_site_label
_atom_site_type_symbol
_atom_site_fract_x
_atom_site_fract_y
_atom_site_fract_z
_atom_site_U_iso_or_equiv
_atom_site_adp_type
_atom_site_occupancy
_atom_site_symmetry_multiplicity
_atom_site_calc_flag
_atom_site_refinement_flags
Fe1 Fe 0.42119(14) 0.55951(15) 0.26455(12) 0.0186(3) Uani 1 1 d .
Fe2 Fe 0.21537(14) 0.69156(15) 0.29314(13) 0.0197(3) Uani 1 1 d .
Se1 Se 0.22088(10) 0.50361(11) 0.41494(9) 0.0200(3) Uani 1 1 d .
Se2 Se 0.19651(10) 0.50122(11) 0.10040(9) 0.0205(3) Uani 1 1 d .
O1 O 0.0145(8) -0.0145(8) 0.1612(7) 0.0403(19) Uani 1 1 d .
O2 O 0.5572(8) 0.3139(9) 0.2316(8) 0.043(2) Uani 1 1 d .
O3 O 0.6534(8) 0.7728(8) 0.4911(7) 0.0364(18) Uani 1 1 d .
O4 O 0.6188(8) 0.7292(8) 0.0814(7) 0.0342(18) Uani 1 1 d .
O5 O 0.3382(8) 0.9142(8) 0.5462(7) 0.0383(19) Uani 1 1 d .
O6 O 0.3577(8) 0.9246(8) 0.1375(7) 0.042(2) Uani 1 1 d .
O7 O -0.1279(8) 0.6684(9) 0.2780(7) 0.044(2) Uani 1 1 d .
C1 C 0.0330(10) 0.3077(11) 0.3473(9) 0.029(2) Uani 1 1 d .
H1A H 0.0317 0.2376 0.4078 0.034 Uiso 1 1 calc R
H1B H -0.0685 0.3302 0.3541 0.034 Uiso 1 1 calc R
C2 C 0.0253(10) 0.2208(10) 0.2065(9) 0.021(2) Uani 1 1 d .
C3 C 0.0107(10) 0.3091(10) 0.1023(10) 0.027(2) Uani 1 1 d .
H3A H -0.0882 0.3352 0.1133 0.033 Uiso 1 1 calc R
H3B H -0.0079 0.2394 0.0142 0.033 Uiso 1 1 calc R
C4 C 0.1447(11) 0.1356(10) 0.1871(9) 0.026(2) Uani 1 1 d .
H4A H 0.2068 0.1553 0.1103 0.031 Uiso 1 1 calc R
H4B H 0.2201 0.1553 0.2681 0.031 Uiso 1 1 calc R
C5 C -0.1047(11) 0.0558(10) 0.1785(10) 0.029(2) Uani 1 1 d .
H5A H -0.1662 0.0324 0.2549 0.034 Uiso 1 1 calc R
H5B H -0.1809 0.0320 0.0971 0.034 Uiso 1 1 calc R
C6 C 0.4985(11) 0.4051(13) 0.2425(10) 0.030(2) Uani 1 1 d .
C7 C 0.5631(10) 0.6858(11) 0.4026(10) 0.026(2) Uani 1 1 d .
C8 C 0.5426(10) 0.6621(11) 0.1526(10) 0.024(2) Uani 1 1 d .
C9 C 0.2904(10) 0.8280(10) 0.4473(10) 0.023(2) Uani 1 1 d .
C10 C 0.2996(11) 0.8356(11) 0.1978(10) 0.027(2) Uani 1 1 d .
C11 C 0.0064(11) 0.6771(11) 0.2846(10) 0.027(2) Uani 1 1 d .

loop_
_atom_site_aniso_label
_atom_site_aniso_U_11
_atom_site_aniso_U_22
_atom_site_aniso_U_33
_atom_site_aniso_U_23
_atom_site_aniso_U_13
_atom_site_aniso_U_12
Fe1 0.0175(6) 0.0200(8) 0.0190(8) 0.0051(6) 0.0011(5) 0.0076(5)
Fe2 0.0185(6) 0.0186(8) 0.0229(8) 0.0054(6) 0.0024(5) 0.0075(6)
Se1 0.0229(5) 0.0192(5) 0.0171(5) 0.0046(4) 0.0027(4) 0.0063(4)
Se2 0.0205(5) 0.0231(6) 0.0187(5) 0.0065(4) 0.0001(4) 0.0081(4)
O1 0.040(4) 0.021(4) 0.062(5) 0.015(4) 0.015(4) 0.010(3)
O2 0.032(4) 0.038(5) 0.063(6) 0.008(4) 0.001(4) 0.019(4)
O3 0.038(4) 0.037(5) 0.028(4) 0.002(4) -0.009(3) 0.012(3)
O4 0.034(4) 0.031(4) 0.030(4) 0.004(3) 0.011(3) 0.003(3)
O5 0.045(4) 0.030(5) 0.030(4) -0.003(4) 0.009(3) 0.005(3)
O6 0.051(5) 0.034(5) 0.051(5) 0.024(4) 0.022(4) 0.018(4)
O7 0.021(4) 0.061(6) 0.054(5) 0.021(4) 0.005(3) 0.015(4)
C1 0.030(5) 0.024(6) 0.031(6) 0.011(5) 0.017(4) 0.004(4)
C2 0.024(5) 0.018(5) 0.019(5) 0.001(4) 0.010(4) 0.006(4)
C3 0.024(5) 0.019(6) 0.032(6) 0.007(5) -0.001(4) -0.001(4)
C4 0.039(6) 0.018(5) 0.020(5) 0.004(4) -0.003(4) 0.010(4)
C5 0.034(6) 0.012(5) 0.027(6) -0.005(4) 0.006(4) -0.002(4)
C6 0.028(5) 0.039(7) 0.027(6) 0.008(5) 0.004(4) 0.016(5)
C7 0.015(5) 0.015(5) 0.045(7) 0.009(5) 0.002(4) 0.003(4)
C8 0.010(4) 0.025(6) 0.036(6) 0.002(5) -0.004(4) 0.007(4)
C9 0.020(5) 0.012(5) 0.033(6) 0.004(5) 0.014(4) 0.002(4)
C10 0.030(5) 0.028(6) 0.030(6) 0.006(5) 0.006(4) 0.018(5)
C11 0.031(6) 0.019(6) 0.034(6) 0.007(5) 0.008(4) 0.012(5)

loop_
_atom_type_symbol
_atom_type_description
_atom_type_scat_dispersion_real
_atom_type_scat_dispersion_imag
_atom_type_scat_source
C C 0.0033 0.0016 'International Tables Vol C Tables 4.2.6.8 and 6.1.1.4'
H H 0.0000 0.0000 'International Tables Vol C Tables 4.2.6.8 and 6.1.1.4'
O O 0.0106 0.0060 'International Tables Vol C Tables 4.2.6.8 and 6.1.1.4'
Fe Fe 0.3463 0.8444 'International Tables Vol C Tables 4.2.6.8 and 6.1.1.4'
Se Se -0.0929 2.2259 'International Tables Vol C Tables 4.2.6.8 and 6.1.1.4'

loop_
_geom_angle_atom_site_label_1
_geom_angle_atom_site_label_2
_geom_angle_atom_site_label_3
_geom_angle
C7 Fe1 C8 90.4(4)
C7 Fe1 C6 98.4(4)
C8 Fe1 C6 96.2(4)
C7 Fe1 Se1 87.7(3)
C8 Fe1 Se1 157.3(3)
C6 Fe1 Se1 106.5(3)
C7 Fe1 Se2 151.4(3)
C8 Fe1 Se2 85.2(3)
C6 Fe1 Se2 110.2(3)
Se1 Fe1 Se2 85.61(5)
C7 Fe1 Fe2 95.4(3)
C8 Fe1 Fe2 100.0(3)
C6 Fe1 Fe2 158.6(3)
Se1 Fe1 Fe2 57.66(5)
Se2 Fe1 Fe2 57.83(5)
C9 Fe2 C11 98.5(4)
C9 Fe2 C10 92.6(4)
C11 Fe2 C10 101.1(4)
C9 Fe2 Se1 86.0(3)
C11 Fe2 Se1 103.6(3)
C10 Fe2 Se1 155.1(3)
C9 Fe2 Se2 161.8(3)
C11 Fe2 Se2 99.2(3)
C10 Fe2 Se2 88.1(3)
Se1 Fe2 Se2 85.74(6)
C9 Fe2 Fe1 104.1(3)
C11 Fe2 Fe1 149.0(3)
C10 Fe2 Fe1 98.7(3)
Se1 Fe2 Fe1 57.88(5)
Se2 Fe2 Fe1 57.83(5)
C1 Se1 Fe2 110.5(3)
C1 Se1 Fe1 113.4(3)
Fe2 Se1 Fe1 64.46(5)
C3 Se2 Fe1 114.2(3)
C3 Se2 Fe2 109.6(3)
Fe1 Se2 Fe2 64.34(5)
C5 O1 C4 90.7(7)
C2 C1 Se1 118.2(6)
C3 C2 C1 113.5(8)
C3 C2 C4 116.3(8)
C1 C2 C4 115.2(8)
C3 C2 C5 113.0(7)
C1 C2 C5 112.1(7)
C4 C2 C5 83.3(7)
C2 C3 Se2 117.6(6)
O1 C4 C2 92.9(7)
O1 C5 C2 93.1(7)
O2 C6 Fe1 175.6(9)
O3 C7 Fe1 177.1(9)
O4 C8 Fe1 178.9(9)
O5 C9 Fe2 179.5(9)
O6 C10 Fe2 177.4(9)
O7 C11 Fe2 179.3(9)

loop_
_geom_bond_atom_site_label_1
_geom_bond_atom_site_label_2
_geom_bond_distance
Fe1 C7 1.786(10)
Fe1 C8 1.792(10)
Fe1 C6 1.803(12)
Fe1 Se1 2.3813(15)
Fe1 Se2 2.3824(14)
Fe1 Fe2 2.5367(19)
Fe2 C9 1.785(10)
Fe2 C11 1.792(10)
Fe2 C10 1.797(10)
Fe2 Se1 2.3753(16)
Fe2 Se2 2.3823(17)
Se1 C1 1.984(8)
Se2 C3 1.979(8)
O1 C5 1.428(11)
O1 C4 1.449(10)
O2 C6 1.144(12)
O3 C7 1.159(10)
O4 C8 1.144(10)
O5 C9 1.140(10)
O6 C10 1.131(11)
O7 C11 1.153(10)
C1 C2 1.518(12)
C2 C3 1.506(12)
C2 C4 1.533(13)
C2 C5 1.545(11)
